data_4082031
loop_
_publ_author_name
'Guo, Shuai'
'Lim, Miao Hui'
'Huynh, Han Vinh'

_publ_section_title
;
 Copper(I) Heteroleptic Bis(NHC) and Mixed NHC/Phosphine Complexes:
 Syntheses and Catalytic Activities in the One-Pot Sequential CuAAC
 Reaction of Aromatic Amines
;
_journal_issue 23
_journal_name_full Organometallics
_journal_page_first 7225
_journal_paper_doi 10.1021/om400911u
_journal_volume 32
_journal_year 2013
_chemical_formula_sum 'C40 H54 Cu F6 N4 P'
_chemical_formula_weight 799.38
_chemical_name_systematic
; 
 ? 
;
_space_group_IT_number 7
_symmetry_cell_setting monoclinic
_symmetry_space_group_name_Hall 'P -2yc'
_symmetry_space_group_name_H-M 'P 1 c 1'
_atom_sites_solution_hydrogens geom
_atom_sites_solution_primary direct
_atom_sites_solution_secondary difmap
_audit_creation_method SHELXL-97
_cell_angle_alpha 90.00
_cell_angle_beta 96.61(4)
_cell_angle_gamma 90.00
_cell_formula_units_Z 2
_cell_length_a 9.566(10)
_cell_length_b 13.125(14)
_cell_length_c 16.287(17)
_cell_measurement_reflns_used 907
_cell_measurement_temperature 100(2)
_cell_measurement_theta_max 19.13
_cell_measurement_theta_min 2.15
_cell_volume 2031(4)
_computing_cell_refinement 'Bruker SMART'
_computing_data_collection 'Bruker SMART'
_computing_data_reduction 'Bruker SAINT'
_computing_molecular_graphics 'Bruker SHELXTL'
_computing_publication_material 'Bruker SHELXTL'
_computing_structure_refinement 'SHELXL-97 (Sheldrick, 1997)'
_computing_structure_solution 'SHELXS-97 (Sheldrick, 1990)'
_diffrn_ambient_temperature 100(2)
_diffrn_measured_fraction_theta_full 0.994
_diffrn_measured_fraction_theta_max 0.994
_diffrn_measurement_device_type 'CCD area detector'
_diffrn_measurement_method 'phi and omega scans'
_diffrn_radiation_monochromator graphite
_diffrn_radiation_source 'fine-focus sealed tube'
_diffrn_radiation_type MoK\a
_diffrn_radiation_wavelength 0.71073
_diffrn_reflns_av_R_equivalents 0.1133
_diffrn_reflns_av_sigmaI/netI 0.1455
_diffrn_reflns_limit_h_max 12
_diffrn_reflns_limit_h_min -10
_diffrn_reflns_limit_k_max 16
_diffrn_reflns_limit_k_min -16
_diffrn_reflns_limit_l_max 14
_diffrn_reflns_limit_l_min -21
_diffrn_reflns_number 14103
_diffrn_reflns_theta_full 27.46
_diffrn_reflns_theta_max 27.46
_diffrn_reflns_theta_min 2.00
_exptl_absorpt_coefficient_mu 0.637
_exptl_absorpt_correction_T_max 0.5629
_exptl_absorpt_correction_T_min 0.4416
_exptl_absorpt_correction_type multi-scan
_exptl_absorpt_process_details 'Sadabs, (Sheldrick 2008)'
_exptl_crystal_colour Colourless
_exptl_crystal_density_diffrn 1.307
_exptl_crystal_density_meas ?
_exptl_crystal_density_method 'not measured'
_exptl_crystal_description Thin_Plate
_exptl_crystal_F_000 840
_exptl_crystal_size_max 0.24
_exptl_crystal_size_mid 0.22
_exptl_crystal_size_min 0.02
_refine_diff_density_max 0.610
_refine_diff_density_min -0.482
_refine_diff_density_rms 0.118
_refine_ls_abs_structure_details 'Flack H D (1983), Acta Cryst. A39, 876-881'
_refine_ls_abs_structure_Flack 0.60(2)
_refine_ls_extinction_method none
_refine_ls_goodness_of_fit_ref 0.988
_refine_ls_hydrogen_treatment constr
_refine_ls_matrix_type full
_refine_ls_number_parameters 481
_refine_ls_number_reflns 6199
_refine_ls_number_restraints 2
_refine_ls_restrained_S_all 0.988
_refine_ls_R_factor_all 0.1191
_refine_ls_R_factor_gt 0.0750
_refine_ls_shift/su_max 0.000
_refine_ls_shift/su_mean 0.000
_refine_ls_structure_factor_coef Fsqd
_refine_ls_weighting_details 'calc w=1/[\s^2^(Fo^2^)+(0.0941P)^2^+0.0000P] where P=(Fo^2^+2Fc^2^)/3'
_refine_ls_weighting_scheme calc
_refine_ls_wR_factor_gt 0.1666
_refine_ls_wR_factor_ref 0.1983
_reflns_number_gt 4094
_reflns_number_total 6199
_reflns_threshold_expression >2sigma(I)
_cod_data_source_file om400911u_si_001.cif
_cod_data_source_block d247
_cod_depositor_comments
;
The following automatic conversions were performed:

'_symmetry_cell_setting' value 'Monoclinic' changed to 'monoclinic'
according to /home/saulius/struct/CIF-dictionaries/cif_core.dic
dictionary named 'cif_core.dic' version 2.4.2 from
2011-04-26.

'_exptl_absorpt_correction_type' value 'Multi-scan'
changed to 'multi-scan' according to
/home/saulius/struct/CIF-dictionaries/cif_core.dic dictionary named
'cif_core.dic' version 2.4.2 from 2011-04-26.

Automatic conversion script
Id: cif_fix_values 1891 2012-01-12 08:04:46Z andrius 

The following automatic conversions were performed:

'_exptl_crystal_density_meas' value 'Not Measured' was changed to '?'
- the value is perceived as not measured.

Automatic conversion script
Id: cif_fix_values 3008 2015-01-20 13:52:24Z robertas 
;
_cod_original_sg_symbol_H-M Pc
_cod_database_code 4082031

loop_
_symmetry_equiv_pos_as_xyz
'x, y, z'
'x, -y, z+1/2'

loop_
_atom_site_label
_atom_site_type_symbol
_atom_site_fract_x
_atom_site_fract_y
_atom_site_fract_z
_atom_site_U_iso_or_equiv
_atom_site_adp_type
_atom_site_occupancy
_atom_site_symmetry_multiplicity
_atom_site_calc_flag
_atom_site_refinement_flags
Cu1 Cu 0.50590(8) 0.69055(7) 0.15051(6) 0.0236(2) Uani 1 1 d .
N1 N 0.2981(7) 0.5875(5) 0.0276(4) 0.0287(16) Uani 1 1 d .
N2 N 0.3752(7) 0.4899(5) 0.1331(4) 0.0247(15) Uani 1 1 d .
N3 N 0.6507(7) 0.8893(5) 0.1884(4) 0.0282(16) Uani 1 1 d .
N4 N 0.7294(7) 0.7674(5) 0.2673(4) 0.0244(15) Uani 1 1 d .
C1 C 0.3893(8) 0.5843(6) 0.1003(5) 0.0258(18) Uani 1 1 d .
C2 C 0.2251(9) 0.4947(7) 0.0160(5) 0.027(2) Uani 1 1 d .
C3 C 0.1238(9) 0.4646(7) -0.0457(5) 0.034(2) Uani 1 1 d .
H3 H 0.0929 0.5075 -0.0912 0.041 Uiso 1 1 calc R
C4 C 0.0685(10) 0.3666(8) -0.0376(5) 0.041(2) Uani 1 1 d .
H4 H -0.0018 0.3415 -0.0785 0.049 Uiso 1 1 calc R
C5 C 0.1155(10) 0.3062(8) 0.0296(6) 0.045(2) Uani 1 1 d .
H5 H 0.0753 0.2403 0.0329 0.054 Uiso 1 1 calc R
C6 C 0.2176(9) 0.3359(7) 0.0926(6) 0.037(2) Uani 1 1 d .
H6 H 0.2474 0.2929 0.1382 0.045 Uiso 1 1 calc R
C7 C 0.2729(9) 0.4320(7) 0.0844(5) 0.0285(19) Uani 1 1 d .
C8 C 0.2713(10) 0.6750(7) -0.0271(6) 0.035(2) Uani 1 1 d .
H8 H 0.2316 0.6480 -0.0823 0.041 Uiso 1 1 calc R
C9 C 0.1583(12) 0.7452(9) 0.0034(7) 0.054(3) Uani 1 1 d .
H9A H 0.0743 0.7050 0.0109 0.081 Uiso 1 1 calc R
H9B H 0.1336 0.7989 -0.0375 0.081 Uiso 1 1 calc R
H9C H 0.1954 0.7761 0.0562 0.081 Uiso 1 1 calc R
C10 C 0.4059(11) 0.7324(8) -0.0397(6) 0.045(3) Uani 1 1 d .
H10A H 0.4462 0.7623 0.0129 0.067 Uiso 1 1 calc R
H10B H 0.3841 0.7867 -0.0805 0.067 Uiso 1 1 calc R
H10C H 0.4738 0.6851 -0.0596 0.067 Uiso 1 1 calc R
C11 C 0.4571(8) 0.4566(6) 0.2118(5) 0.0273(18) Uani 1 1 d .
H11 H 0.5253 0.5123 0.2296 0.033 Uiso 1 1 calc R
C12 C 0.3633(9) 0.4440(7) 0.2786(5) 0.032(2) Uani 1 1 d .
H12A H 0.3116 0.5074 0.2849 0.048 Uiso 1 1 calc R
H12B H 0.4206 0.4277 0.3308 0.048 Uiso 1 1 calc R
H12C H 0.2965 0.3885 0.2639 0.048 Uiso 1 1 calc R
C13 C 0.5419(9) 0.3617(6) 0.1999(6) 0.036(2) Uani 1 1 d .
H13A H 0.4780 0.3051 0.1834 0.053 Uiso 1 1 calc R
H13B H 0.5993 0.3446 0.2519 0.053 Uiso 1 1 calc R
H13C H 0.6034 0.3738 0.1568 0.053 Uiso 1 1 calc R
C14 C 0.6319(9) 0.7885(6) 0.2033(5) 0.0236(18) Uani 1 1 d .
C15 C 0.7596(10) 0.9297(7) 0.2428(6) 0.035(2) Uani 1 1 d .
H15 H 0.7919 0.9982 0.2446 0.042 Uiso 1 1 calc R
C16 C 0.8100(9) 0.8531(6) 0.2922(5) 0.0286(19) Uani 1 1 d .
H16 H 0.8855 0.8565 0.3354 0.034 Uiso 1 1 calc R
C17 C 0.5619(11) 0.9436(7) 0.1234(6) 0.036(2) Uani 1 1 d .
C18 C 0.4279(12) 0.9745(7) 0.1423(7) 0.045(3) Uani 1 1 d .
C19 C 0.3408(12) 1.0211(8) 0.0772(7) 0.051(3) Uani 1 1 d .
H19 H 0.2490 1.0432 0.0858 0.061 Uiso 1 1 calc R
C20 C 0.3893(15) 1.0350(8) 0.0002(9) 0.069(4) Uani 1 1 d .
H20 H 0.3295 1.0659 -0.0434 0.083 Uiso 1 1 calc R
C21 C 0.5214(14) 1.0047(8) -0.0133(6) 0.053(3) Uani 1 1 d .
H21 H 0.5519 1.0162 -0.0660 0.064 Uiso 1 1 calc R
C22 C 0.6149(12) 0.9562(7) 0.0494(6) 0.041(3) Uani 1 1 d .
C23 C 0.3823(12) 0.9657(8) 0.2279(7) 0.046(3) Uani 1 1 d .
H23 H 0.4518 0.9219 0.2623 0.055 Uiso 1 1 calc R
C24 C 0.2390(13) 0.9163(10) 0.2241(8) 0.066(4) Uani 1 1 d .
H24A H 0.1687 0.9604 0.1934 0.099 Uiso 1 1 calc R
H24B H 0.2145 0.9063 0.2803 0.099 Uiso 1 1 calc R
H24C H 0.2409 0.8503 0.1962 0.099 Uiso 1 1 calc R
C25 C 0.3840(13) 1.0717(8) 0.2665(7) 0.059(3) Uani 1 1 d .
H25A H 0.3093 1.1133 0.2370 0.089 Uiso 1 1 calc R
H25B H 0.4754 1.1039 0.2625 0.089 Uiso 1 1 calc R
H25C H 0.3685 1.0660 0.3247 0.089 Uiso 1 1 calc R
C26 C 0.7624(12) 0.9227(8) 0.0333(7) 0.050(3) Uani 1 1 d .
H26 H 0.8101 0.8974 0.0873 0.060 Uiso 1 1 calc R
C27 C 0.7582(13) 0.8358(14) -0.0246(12) 0.117(7) Uani 1 1 d .
H27A H 0.7163 0.7766 0.0000 0.176 Uiso 1 1 calc R
H27B H 0.8541 0.8191 -0.0357 0.176 Uiso 1 1 calc R
H27C H 0.7013 0.8540 -0.0764 0.176 Uiso 1 1 calc R
C28 C 0.8507(16) 1.0116(12) 0.0079(11) 0.105(6) Uani 1 1 d .
H28A H 0.9469 0.9883 0.0037 0.158 Uiso 1 1 calc R
H28B H 0.8524 1.0657 0.0495 0.158 Uiso 1 1 calc R
H28C H 0.8094 1.0380 -0.0457 0.158 Uiso 1 1 calc R
C29 C 0.7480(9) 0.6650(6) 0.3029(5) 0.0226(19) Uani 1 1 d .
C30 C 0.6797(9) 0.6436(6) 0.3727(5) 0.0286(19) Uani 1 1 d .
C31 C 0.6954(9) 0.5457(7) 0.4049(5) 0.034(2) Uani 1 1 d .
H31 H 0.6546 0.5288 0.4536 0.040 Uiso 1 1 calc R
C32 C 0.7697(9) 0.4725(6) 0.3669(5) 0.030(2) Uani 1 1 d .
H32 H 0.7770 0.4053 0.3887 0.036 Uiso 1 1 calc R
C33 C 0.8346(9) 0.4969(7) 0.2965(6) 0.027(2) Uani 1 1 d .
H33 H 0.8855 0.4462 0.2708 0.033 Uiso 1 1 calc R
C34 C 0.8247(8) 0.5936(6) 0.2645(5) 0.0232(18) Uani 1 1 d .
C35 C 0.5946(10) 0.7239(7) 0.4146(6) 0.039(2) Uani 1 1 d .
H35 H 0.6178 0.7920 0.3921 0.046 Uiso 1 1 calc R
C36 C 0.4351(15) 0.7038(11) 0.3877(14) 0.124(8) Uani 1 1 d .
H36A H 0.3924 0.6738 0.4340 0.186 Uiso 1 1 calc R
H36B H 0.4247 0.6567 0.3407 0.186 Uiso 1 1 calc R
H36C H 0.3879 0.7682 0.3716 0.186 Uiso 1 1 calc R
C37 C 0.639(3) 0.7257(11) 0.5066(8) 0.150(11) Uani 1 1 d .
H37A H 0.6039 0.7881 0.5302 0.225 Uiso 1 1 calc R
H37B H 0.7418 0.7240 0.5170 0.225 Uiso 1 1 calc R
H37C H 0.5997 0.6663 0.5322 0.225 Uiso 1 1 calc R
C38 C 0.8953(9) 0.6188(7) 0.1875(5) 0.0311(19) Uani 1 1 d .
H38 H 0.8786 0.6925 0.1743 0.037 Uiso 1 1 calc R
C39 C 0.8352(10) 0.5569(7) 0.1131(5) 0.037(2) Uani 1 1 d .
H39A H 0.8597 0.4850 0.1222 0.056 Uiso 1 1 calc R
H39B H 0.8744 0.5815 0.0637 0.056 Uiso 1 1 calc R
H39C H 0.7325 0.5642 0.1053 0.056 Uiso 1 1 calc R
C40 C 1.0555(9) 0.6016(8) 0.2044(6) 0.040(2) Uani 1 1 d .
H40A H 1.0930 0.6402 0.2536 0.061 Uiso 1 1 calc R
H40B H 1.1007 0.6247 0.1567 0.061 Uiso 1 1 calc R
H40C H 1.0745 0.5289 0.2138 0.061 Uiso 1 1 calc R
P1 P 0.9732(3) 0.20435(18) 0.25303(19) 0.0419(7) Uani 1 1 d .
F1 F 0.8181(7) 0.1671(5) 0.2220(6) 0.097(3) Uani 1 1 d .
F2 F 1.0295(7) 0.1426(4) 0.1787(4) 0.0582(18) Uani 1 1 d .
F3 F 1.1298(7) 0.2423(5) 0.2804(4) 0.0631(18) Uani 1 1 d .
F4 F 0.9203(9) 0.2669(5) 0.3280(5) 0.091(3) Uani 1 1 d .
F5 F 0.9992(6) 0.1060(4) 0.3109(4) 0.0507(15) Uani 1 1 d .
F6 F 0.9475(7) 0.3008(4) 0.1947(4) 0.0524(16) Uani 1 1 d .

loop_
_atom_site_aniso_label
_atom_site_aniso_U_11
_atom_site_aniso_U_22
_atom_site_aniso_U_33
_atom_site_aniso_U_23
_atom_site_aniso_U_13
_atom_site_aniso_U_12
Cu1 0.0241(5) 0.0282(5) 0.0177(4) -0.0001(5) -0.0004(3) 0.0007(5)
N1 0.031(4) 0.039(4) 0.018(3) 0.003(3) 0.007(3) -0.004(3)
N2 0.022(3) 0.031(4) 0.019(4) -0.006(3) -0.004(3) -0.002(3)
N3 0.036(4) 0.026(4) 0.023(4) 0.000(3) 0.009(3) 0.004(3)
N4 0.031(4) 0.023(3) 0.021(4) -0.002(3) 0.012(3) 0.001(3)
C1 0.020(4) 0.032(5) 0.026(5) -0.008(4) 0.004(3) -0.002(3)
C2 0.029(5) 0.033(5) 0.018(4) -0.001(4) 0.002(4) -0.008(4)
C3 0.030(5) 0.058(6) 0.013(4) 0.006(4) -0.002(4) -0.013(4)
C4 0.040(6) 0.064(7) 0.018(5) -0.011(5) -0.007(4) -0.014(5)
C5 0.038(5) 0.059(7) 0.037(6) -0.009(5) 0.000(4) -0.016(5)
C6 0.035(5) 0.052(6) 0.025(5) -0.009(4) 0.004(4) -0.012(4)
C7 0.029(5) 0.046(5) 0.011(4) -0.009(4) 0.002(3) -0.001(4)
C8 0.034(5) 0.049(6) 0.019(5) 0.012(4) -0.003(4) -0.009(4)
C9 0.054(7) 0.064(7) 0.044(7) 0.009(6) 0.011(5) 0.016(6)
C10 0.049(6) 0.048(6) 0.032(5) 0.007(5) -0.019(5) -0.007(5)
C11 0.028(5) 0.032(4) 0.022(4) -0.003(4) 0.003(3) -0.009(3)
C12 0.034(5) 0.040(5) 0.021(4) 0.003(4) 0.000(4) 0.003(4)
C13 0.027(5) 0.033(5) 0.045(6) 0.002(4) -0.004(4) -0.001(4)
C14 0.027(4) 0.018(4) 0.026(5) -0.002(3) 0.003(4) 0.002(3)
C15 0.046(6) 0.029(5) 0.030(5) -0.004(4) 0.006(4) -0.006(4)
C16 0.028(5) 0.032(5) 0.025(5) -0.003(4) 0.002(4) -0.002(4)
C17 0.047(6) 0.030(5) 0.032(5) -0.003(4) 0.006(5) 0.001(4)
C18 0.058(7) 0.034(5) 0.039(6) -0.001(5) -0.016(5) 0.010(5)
C19 0.054(7) 0.050(6) 0.044(6) -0.013(5) -0.013(5) 0.019(5)
C20 0.080(9) 0.046(7) 0.076(10) 0.025(7) -0.015(7) 0.018(6)
C21 0.086(9) 0.040(6) 0.032(6) 0.018(5) -0.001(6) -0.012(6)
C22 0.070(8) 0.030(5) 0.024(5) 0.006(4) 0.008(5) -0.014(5)
C23 0.048(7) 0.052(7) 0.035(6) -0.016(5) -0.004(5) 0.019(5)
C24 0.068(8) 0.081(9) 0.050(7) -0.024(7) 0.009(6) 0.012(7)
C25 0.062(7) 0.065(7) 0.047(7) -0.016(6) -0.009(6) 0.018(6)
C26 0.067(8) 0.054(7) 0.031(6) -0.001(5) 0.021(5) -0.013(6)
C27 0.035(7) 0.178(16) 0.145(16) -0.103(14) 0.036(8) -0.028(8)
C28 0.084(11) 0.124(13) 0.105(13) 0.044(11) -0.004(10) -0.053(10)
C29 0.028(5) 0.023(4) 0.015(4) 0.000(3) -0.006(3) -0.001(3)
C30 0.040(5) 0.028(4) 0.019(4) 0.001(4) 0.006(4) 0.002(4)
C31 0.044(6) 0.037(5) 0.020(5) 0.008(4) 0.004(4) 0.002(4)
C32 0.038(5) 0.026(4) 0.024(5) 0.006(4) -0.001(4) 0.004(4)
C33 0.024(5) 0.031(5) 0.025(5) 0.001(4) -0.004(4) 0.003(4)
C34 0.019(4) 0.034(5) 0.014(4) 0.001(3) -0.009(3) 0.003(3)
C35 0.044(6) 0.038(5) 0.040(6) -0.005(4) 0.032(5) -0.001(4)
C36 0.064(9) 0.083(10) 0.24(2) -0.078(13) 0.082(12) -0.017(8)
C37 0.36(3) 0.070(10) 0.026(7) 0.000(7) 0.038(12) 0.098(15)
C38 0.038(5) 0.034(5) 0.022(4) 0.000(4) 0.008(4) 0.006(4)
C39 0.040(5) 0.047(5) 0.027(5) 0.002(4) 0.006(4) 0.003(4)
C40 0.027(5) 0.064(6) 0.030(5) -0.001(5) 0.003(4) 0.011(4)
P1 0.0415(15) 0.0262(12) 0.0607(18) -0.0006(12) 0.0180(13) 0.0015(10)
F1 0.042(4) 0.064(4) 0.183(9) 0.052(5) 0.000(5) -0.003(3)
F2 0.080(5) 0.041(3) 0.050(4) -0.017(3) -0.009(3) 0.022(3)
F3 0.060(4) 0.072(4) 0.057(4) -0.004(4) 0.007(3) -0.028(3)
F4 0.153(8) 0.049(4) 0.089(6) 0.028(4) 0.091(6) 0.044(4)
F5 0.049(3) 0.030(3) 0.073(4) 0.009(3) 0.009(3) 0.006(2)
F6 0.075(4) 0.026(3) 0.063(4) 0.003(3) 0.038(3) 0.008(3)

loop_
_atom_type_symbol
_atom_type_description
_atom_type_scat_dispersion_real
_atom_type_scat_dispersion_imag
_atom_type_scat_source
C C 0.0033 0.0016 'International Tables Vol C Tables 4.2.6.8 and 6.1.1.4'
H H 0.0000 0.0000 'International Tables Vol C Tables 4.2.6.8 and 6.1.1.4'
N N 0.0061 0.0033 'International Tables Vol C Tables 4.2.6.8 and 6.1.1.4'
F F 0.0171 0.0103 'International Tables Vol C Tables 4.2.6.8 and 6.1.1.4'
P P 0.1023 0.0942 'International Tables Vol C Tables 4.2.6.8 and 6.1.1.4'
Cu Cu 0.3201 1.2651 'International Tables Vol C Tables 4.2.6.8 and 6.1.1.4'

loop_
_geom_angle_atom_site_label_1
_geom_angle_atom_site_label_2
_geom_angle_atom_site_label_3
_geom_angle
C14 Cu1 C1 175.7(4)
C1 N1 C2 110.0(7)
C1 N1 C8 126.4(7)
C2 N1 C8 123.4(7)
C1 N2 C7 111.3(6)
C1 N2 C11 122.6(6)
C7 N2 C11 126.1(7)
C14 N3 C15 111.2(7)
C14 N3 C17 121.6(7)
C15 N3 C17 127.1(7)
C14 N4 C16 111.6(7)
C14 N4 C29 122.5(7)
C16 N4 C29 125.9(7)
N2 C1 N1 106.3(6)
N2 C1 Cu1 125.2(6)
N1 C1 Cu1 128.4(6)
C3 C2 N1 130.3(8)
C3 C2 C7 123.0(8)
N1 C2 C7 106.7(7)
C2 C3 C4 115.9(8)
C5 C4 C3 120.5(8)
C4 C5 C6 124.1(9)
C7 C6 C5 115.5(9)
C6 C7 N2 133.4(8)
C6 C7 C2 120.9(8)
N2 C7 C2 105.6(7)
N1 C8 C10 112.3(8)
N1 C8 C9 110.7(8)
C10 C8 C9 112.4(9)
N2 C11 C12 111.0(7)
N2 C11 C13 111.6(7)
C12 C11 C13 112.1(7)
N4 C14 N3 104.2(7)
N4 C14 Cu1 123.9(6)
N3 C14 Cu1 131.9(6)
C16 C15 N3 106.6(7)
C15 C16 N4 106.3(8)
C22 C17 C18 126.4(10)
C22 C17 N3 116.9(9)
C18 C17 N3 116.6(9)
C19 C18 C17 115.7(11)
C19 C18 C23 121.2(10)
C17 C18 C23 122.9(9)
C20 C19 C18 120.1(11)
C21 C20 C19 121.0(10)
C20 C21 C22 122.0(11)
C17 C22 C21 114.7(11)
C17 C22 C26 123.9(9)
C21 C22 C26 121.4(10)
C24 C23 C18 110.6(9)
C24 C23 C25 112.0(9)
C18 C23 C25 108.6(9)
C27 C26 C28 113.2(13)
C27 C26 C22 111.9(9)
C28 C26 C22 112.1(11)
C34 C29 C30 123.4(8)
C34 C29 N4 119.3(8)
C30 C29 N4 117.2(7)
C31 C30 C29 116.8(8)
C31 C30 C35 120.4(8)
C29 C30 C35 122.8(8)
C32 C31 C30 120.9(8)
C31 C32 C33 120.4(8)
C34 C33 C32 120.3(8)
C33 C34 C29 118.2(8)
C33 C34 C38 119.6(8)
C29 C34 C38 122.1(7)
C37 C35 C30 110.4(9)
C37 C35 C36 115.7(14)
C30 C35 C36 108.0(8)
C39 C38 C34 112.2(7)
C39 C38 C40 110.0(7)
C34 C38 C40 110.2(7)
F6 P1 F1 88.9(4)
F6 P1 F3 89.7(4)
F1 P1 F3 177.8(5)
F6 P1 F2 89.6(3)
F1 P1 F2 89.3(5)
F3 P1 F2 89.0(4)
F6 P1 F5 179.2(4)
F1 P1 F5 90.9(4)
F3 P1 F5 90.6(4)
F2 P1 F5 89.6(3)
F6 P1 F4 90.4(3)
F1 P1 F4 92.0(5)
F3 P1 F4 89.8(5)
F2 P1 F4 178.8(5)
F5 P1 F4 90.3(4)

loop_
_geom_bond_atom_site_label_1
_geom_bond_atom_site_label_2
_geom_bond_distance
Cu1 C14 1.899(8)
Cu1 C1 1.910(8)
N1 C1 1.388(10)
N1 C2 1.405(11)
N1 C8 1.459(11)
N2 C1 1.362(11)
N2 C7 1.409(10)
N2 C11 1.488(10)
N3 C14 1.360(10)
N3 C15 1.392(11)
N3 C17 1.464(12)
N4 C14 1.346(10)
N4 C16 1.398(10)
N4 C29 1.465(11)
C2 C3 1.372(11)
C2 C7 1.417(12)
C3 C4 1.403(13)
C4 C5 1.384(13)
C5 C6 1.387(12)
C6 C7 1.380(12)
C8 C10 1.526(14)
C8 C9 1.545(14)
C11 C12 1.497(12)
C11 C13 1.512(12)
C15 C16 1.343(12)
C17 C22 1.371(14)
C17 C18 1.412(14)
C18 C19 1.409(13)
C18 C23 1.513(16)
C19 C20 1.399(18)
C20 C21 1.367(18)
C21 C22 1.427(14)
C22 C26 1.529(16)
C23 C24 1.511(17)
C23 C25 1.526(15)
C26 C27 1.477(16)
C26 C28 1.525(16)
C29 C34 1.383(12)
C29 C30 1.404(12)
C30 C31 1.389(11)
C30 C35 1.538(12)
C31 C32 1.383(12)
C32 C33 1.403(12)
C33 C34 1.371(12)
C34 C38 1.528(12)
C35 C37 1.510(17)
C35 C36 1.561(18)
C38 C39 1.516(12)
C38 C40 1.542(12)
P1 F6 1.585(6)
P1 F1 1.589(8)
P1 F3 1.593(7)
P1 F2 1.600(6)
P1 F5 1.601(6)
P1 F4 1.601(7)
